data_4321631
loop_
_publ_author_name
'Paul S. Donnelly'
'Jack M. Harrowfield'
'Brian W. Skelton'
'Allan H. White'

_publ_contact_author_address
;
   Department of Chemistry
   University of Western Australia
   Nedlands
   Western Australia 6907
   Australia
;
_publ_contact_author_email bws@crystal.uwa.edu.au
_publ_contact_author_fax (+61)_08_9380_1118
_publ_contact_author_name 'Skelton, B. W.'
_publ_contact_author_phone (+61)_08-9380_3481
_publ_section_title
;
 Carboxymethylation of Cage Amines: Control of Alkylation by Metal Ion
 Coordination
;
_journal_name_full 'Inorganic Chemistry'
_journal_page_first 5817
_journal_page_last 5830
_journal_paper_doi 10.1021/ic000346a
_journal_volume 39
_journal_year 2000
_chemical_formula_sum 'C20 H42 Cl2 Cu N8 O7.888'
_chemical_formula_weight 655.26
_space_group_IT_number 14
_symmetry_cell_setting monoclinic
_symmetry_space_group_name_Hall '-P 2yn'
_symmetry_space_group_name_H-M 'P 1 21/n 1'
_cell_angle_alpha 90.00000
_cell_angle_beta 100.810(7)
_cell_angle_gamma 90.00000
_cell_formula_units_Z 4
_cell_length_a 10.197(4)
_cell_length_b 14.556(5)
_cell_length_c 19.288(7)
_cell_measurement_reflns_used 1510
_cell_measurement_temperature 293
_cell_measurement_theta_max 28
_cell_measurement_theta_min 2
_cell_volume 2812.1(18)
_computing_cell_refinement 'Siemens SAINT (Siemens, 1995)'
_computing_data_collection 'Siemens SMART (Siemens, 1995)'
_computing_data_reduction 'xtal ADDREF SORTRF'
_computing_molecular_graphics xtal
_computing_publication_material 'xtal BONDLA CIFIO'
_computing_structure_refinement 'xtal CRYLSQ'
_computing_structure_solution xtal
_diffrn_ambient_temperature 293
_diffrn_measurement_device_type
;
Bruker SMART CCD diffractometer
;
_diffrn_measurement_method '\w scans'
_diffrn_radiation_detector 'CCD area detector'
_diffrn_radiation_monochromator graphite
_diffrn_radiation_source 'sealed tube'
_diffrn_radiation_type 'Mo K\a'
_diffrn_radiation_wavelength .71073
_diffrn_reflns_av_R_equivalents .045
_diffrn_reflns_av_sigmaI/netI .365
_diffrn_reflns_limit_h_max 13
_diffrn_reflns_limit_h_min -13
_diffrn_reflns_limit_k_max 19
_diffrn_reflns_limit_k_min 0
_diffrn_reflns_limit_l_max 25
_diffrn_reflns_limit_l_min 0
_diffrn_reflns_number 31499
_diffrn_reflns_theta_max 29.14
_diffrn_reflns_theta_min 1.76
_diffrn_standards_decay_% 0
_exptl_absorpt_coefficient_mu 1.03
_exptl_absorpt_correction_T_max .894
_exptl_absorpt_correction_T_min .630
_exptl_absorpt_correction_type multi-scan
_exptl_absorpt_process_details
;
 SADABS; Sheldrick, 1996
;
_exptl_crystal_colour blue
_exptl_crystal_density_diffrn 1.552
_exptl_crystal_description plate
_exptl_crystal_F_000 1384
_exptl_crystal_size_max .20
_exptl_crystal_size_mid .12
_exptl_crystal_size_min .05
_refine_diff_density_max .796
_refine_diff_density_min -.461
_refine_ls_goodness_of_fit_all .842
_refine_ls_goodness_of_fit_ref .976
_refine_ls_hydrogen_treatment noref
_refine_ls_matrix_type full
_refine_ls_number_constraints 0
_refine_ls_number_parameters 362
_refine_ls_number_reflns 2599
_refine_ls_number_restraints 0
_refine_ls_R_factor_all .194
_refine_ls_R_factor_gt .051
_refine_ls_shift/su_max .007
_refine_ls_structure_factor_coef F
_refine_ls_weighting_scheme calc
_refine_ls_wR_factor_all .063
_refine_ls_wR_factor_ref .042
_reflns_d_resolution_high .73
_reflns_d_resolution_low 11.516
_reflns_limit_h_max 13
_reflns_limit_h_min 0
_reflns_limit_k_max 19
_reflns_limit_k_min 0
_reflns_limit_l_max 24
_reflns_limit_l_min -25
_reflns_number_gt 2599
_reflns_number_total 7146
_reflns_threshold_expression 'F    > 4.00 sig(F   )'
_cod_data_source_file ic000346a_11.cif
_cod_data_source_block f18b4
_cod_original_sg_symbol_Hall -p_2yn
_cod_original_formula_sum 'C20 H42 Cl2 Cu1 N8 O7.888'
_cod_database_code 4321631

loop_
_symmetry_equiv_pos_as_xyz
+x,+y,+z
1/2-x,1/2+y,1/2-z
-x,-y,-z
1/2+x,1/2-y,1/2+z

loop_
_atom_site_label
_atom_site_fract_x
_atom_site_fract_y
_atom_site_fract_z
_atom_site_U_iso_or_equiv
_atom_site_adp_type
_atom_site_calc_flag
_atom_site_calc_attached_atom
_atom_site_occupancy
_atom_site_disorder_assembly
_atom_site_disorder_group
Cu .64248(6) .50067(5) .29119(4) .0299(3) Uani ? ? 1.00000 ? ?
Cl1 .69382(16) .66349(11) .27153(10) .0542(11) Uani ? ? 1.00000 ? ?
Cl2 .22426(18) .35966(13) .43511(11) .0694(13) Uani ? ? 1.00000 ? ?
N0 .9118(4) .3164(3) .4604(3) .037(3) Uani ? ? 1.00000 ? ?
C1 .8089(5) .3628(4) .4084(3) .028(3) Uani ? ? 1.00000 ? ?
C2a .8429(5) .3583(4) .3336(3) .031(4) Uani ? ? 1.00000 ? ?
N3a .8157(4) .4420(3) .2896(3) .028(3) Uani ? ? 1.00000 ? ?
C4a .8232(5) .4258(4) .2145(3) .031(4) Uani ? ? 1.00000 ? ?
C4a' .6884(5) .3964(4) .1725(3) .031(3) Uani ? ? 1.00000 ? ?
N3a' .5868(4) .4618(3) .1902(2) .029(3) Uani ? ? 1.00000 ? ?
C2a' .4442(5) .4365(4) .1662(3) .032(3) Uani ? ? 1.00000 ? ?
C2b .8011(5) .4615(4) .4359(3) .034(3) Uani ? ? 1.00000 ? ?
N3b .6907(4) .5170(3) .3968(2) .030(3) Uani ? ? 1.00000 ? ?
C4b .5650(6) .5176(4) .4246(3) .035(4) Uani ? ? 1.00000 ? ?
C4b' .4594(5) .5638(4) .3708(4) .039(4) Uani ? ? 1.00000 ? ?
N3b' .4544(4) .5235(3) .2996(3) .030(3) Uani ? ? 1.00000 ? ?
C2b' .3645(5) .4423(4) .2845(3) .032(3) Uani ? ? 1.00000 ? ?
C2c .6802(5) .3131(4) .4138(3) .032(3) Uani ? ? 1.00000 ? ?
N3c .6864(4) .2146(3) .4042(2) .031(3) Uani ? ? 1.00000 ? ?
C4c .5603(5) .1646(4) .3901(3) .035(4) Uani ? ? 1.00000 ? ?
C4c' .4986(5) .1538(4) .3128(3) .035(4) Uani ? ? 1.00000 ? ?
N3c' .4103(4) .2288(3) .2814(2) .029(3) Uani ? ? 1.00000 ? ?
C2c' .4684(5) .2980(4) .2417(3) .027(3) Uani ? ? 1.00000 ? ?
C1' .3823(5) .3828(4) .2209(3) .027(3) Uani ? ? 1.00000 ? ?
C01 .9302(6) .2203(4) .4390(3) .039(4) Uani ? ? 1.00000 ? ?
C02 .8015(6) .1667(4) .4185(3) .035(4) Uani ? ? 1.00000 ? ?
O2 .8076(4) .0828(3) .4128(2) .045(3) Uani ? ? 1.00000 ? ?
N0' .2527(4) .3445(3) .1841(3) .030(3) Uani ? ? 1.00000 ? ?
C01' .1899(5) .2905(4) .2332(4) .036(4) Uani ? ? 1.00000 ? ?
C02' .2772(6) .2179(4) .2731(4) .034(4) Uani ? ? 1.00000 ? ?
O3' .2259(4) .1515(3) .2984(2) .045(3) Uani ? ? 1.00000 ? ?
C04' .1549(6) .4091(4) .1463(3) .040(4) Uani ? ? 1.00000 ? ?
C05' .0599(6) .3637(5) .0872(4) .043(4) Uani ? ? 1.00000 ? ?
O51' .0768(5) .2904(3) .0631(3) .069(3) Uani ? ? 1.00000 ? ?
O52' -.0427(4) .4174(3) .0646(2) .061(3) Uani ? ? 1.00000 ? ?
O01 .0736(3) .5205(3) .3414(2) .058(3) Uani ? ? 1.00000 ? ?
O02 -.2278(4) .3559(4) -.0371(3) .097(4) Uani ? ? 1.00000 ? ?
O03 .3443(4) .1870(3) .0962(2) .065(3) Uani ? ? 1.00000 ? ?
O04 .4398(9) .5272(6) .0123(5) .079(7) Uani ? ? .50000 ? ?
O05 .673(3) .2055(15) .0693(14) .26(3) Uani ? ? .388(17) ? ?
H0 .98331 .34303 .46257 .04700 Uiso ? ? 1.00000 ? ?
H2aA .79367 .30682 .30732 .04000 Uiso ? ? 1.00000 ? ?
H2aB .93029 .34544 .33833 .04000 Uiso ? ? 1.00000 ? ?
H3a .88345 .48753 .31097 .03500 Uiso ? ? 1.00000 ? ?
H4aA .88787 .38271 .20963 .04800 Uiso ? ? 1.00000 ? ?
H4aB .85255 .48124 .19745 .04800 Uiso ? ? 1.00000 ? ?
H4a'A .67009 .33176 .18706 .03700 Uiso ? ? 1.00000 ? ?
H4a'B .68273 .39470 .11953 .03700 Uiso ? ? 1.00000 ? ?
H3a' .59592 .50245 .16941 .03600 Uiso ? ? 1.00000 ? ?
H2a'A .43432 .40157 .12115 .03900 Uiso ? ? 1.00000 ? ?
H2a'B .39633 .49142 .15550 .03900 Uiso ? ? 1.00000 ? ?
H2bA .88531 .49260 .43250 .04000 Uiso ? ? 1.00000 ? ?
H2bB .79691 .46178 .48561 .04000 Uiso ? ? 1.00000 ? ?
H3b .71653 .56239 .39503 .03800 Uiso ? ? 1.00000 ? ?
H4bA .58023 .54816 .46799 .04400 Uiso ? ? 1.00000 ? ?
H4bB .54205 .45599 .43211 .04400 Uiso ? ? 1.00000 ? ?
H4b'A .47908 .63082 .36671 .05000 Uiso ? ? 1.00000 ? ?
H4b'B .38486 .55779 .38589 .05000 Uiso ? ? 1.00000 ? ?
H3b' .42554 .55640 .27390 .03700 Uiso ? ? 1.00000 ? ?
H2b'A .27505 .46597 .27625 .03900 Uiso ? ? 1.00000 ? ?
H2b'B .37527 .40332 .32836 .03900 Uiso ? ? 1.00000 ? ?
H2cA .61230 .33395 .38036 .03700 Uiso ? ? 1.00000 ? ?
H2cB .66567 .31956 .45863 .03700 Uiso ? ? 1.00000 ? ?
H4cA .49869 .19733 .41740 .04400 Uiso ? ? 1.00000 ? ?
H4cB .57367 .10516 .41173 .04400 Uiso ? ? 1.00000 ? ?
H4c'A .45049 .09937 .30273 .04200 Uiso ? ? 1.00000 ? ?
H4c'B .56831 .15249 .28413 .04200 Uiso ? ? 1.00000 ? ?
H2c'A .48309 .27196 .19251 .03500 Uiso ? ? 1.00000 ? ?
H2c'B .55266 .31264 .27293 .03500 Uiso ? ? 1.00000 ? ?
H01A .97763 .21568 .39735 .04500 Uiso ? ? 1.00000 ? ?
H01B .97945 .19122 .48151 .04500 Uiso ? ? 1.00000 ? ?
H01'A .15594 .32710 .27090 .04400 Uiso ? ? 1.00000 ? ?
H01'B .11210 .25618 .20129 .04400 Uiso ? ? 1.00000 ? ?
H04'A .20157 .45468 .12675 .04900 Uiso ? ? 1.00000 ? ?
H04'B .10271 .44202 .17919 .04900 Uiso ? ? 1.00000 ? ?
H52' -.09954 .35577 .02500 .09000 Uiso ? ? 1.00000 ? ?
H01a .09928 .56901 .37373 .08800 Uiso ? ? 1.00000 ? ?
H01b .13672 .48151 .36344 .08800 Uiso ? ? 1.00000 ? ?
H02a -.30774 .38909 -.02500 .14300 Uiso ? ? 1.00000 ? ?
H02b -.24244 .36876 -.08629 .14300 Uiso ? ? 1.00000 ? ?
H03a .27257 .20906 .10003 .09600 Uiso ? ? 1.00000 ? ?
H03b .35451 .18462 .04300 .09600 Uiso ? ? 1.00000 ? ?

loop_
_atom_site_aniso_label
_atom_site_aniso_U_11
_atom_site_aniso_U_22
_atom_site_aniso_U_33
_atom_site_aniso_U_12
_atom_site_aniso_U_13
_atom_site_aniso_U_23
Cu .0275(3) .0273(4) .0354(4) -.0002(4) .0074(3) -.0010(5)
Cl1 .0710(12) .0295(10) .0651(14) -.0089(9) .0204(10) .0076(9)
Cl2 .0647(12) .0654(14) .0765(16) -.0108(10) .0095(11) -.0004(12)
N0 .029(3) .032(3) .048(4) -.005(2) .002(3) .001(3)
C1 .028(3) .026(4) .030(4) .002(3) .005(3) .003(3)
C2a .028(3) .026(4) .040(4) .006(3) .004(3) -.002(3)
N3a .028(3) .026(3) .030(3) -.002(2) .006(2) -.004(3)
C4a .028(4) .028(4) .038(5) .004(3) .011(3) .000(3)
C4a' .034(4) .031(4) .029(4) -.003(3) .009(3) .001(3)
N3a' .025(3) .024(3) .038(3) -.001(2) .007(2) .003(2)
C2a' .034(4) .029(4) .032(4) .002(3) .004(3) .006(3)
C2b .037(4) .033(4) .029(4) -.006(3) .001(3) -.004(3)
N3b .023(2) .027(3) .042(3) -.002(2) .010(2) .001(3)
C4b .040(4) .031(4) .038(4) -.003(3) .016(3) -.008(3)
C4b' .030(4) .033(4) .056(5) -.003(3) .015(3) -.011(4)
N3b' .030(3) .025(3) .036(3) -.002(2) .009(2) .001(2)
C2b' .021(3) .029(4) .045(5) -.005(3) .008(3) -.004(3)
C2c .030(3) .027(4) .039(4) .001(3) .006(3) -.001(3)
N3c .026(3) .026(3) .039(4) .002(2) -.000(2) .003(3)
C4c .039(4) .022(3) .043(5) -.007(3) .007(3) .007(3)
C4c' .030(3) .026(3) .046(5) -.003(3) .002(3) .005(3)
N3c' .025(3) .024(3) .039(3) .001(2) .006(2) .005(2)
C2c' .026(3) .023(3) .032(4) -.005(3) .006(3) -.000(3)
C1' .021(3) .027(3) .031(4) -.006(3) .003(3) -.003(3)
C01 .032(4) .036(4) .044(5) .005(3) -.004(3) .007(3)
C02 .040(4) .033(4) .032(4) -.002(3) .002(3) .003(3)
O2 .047(3) .022(2) .066(4) .000(2) .007(2) -.000(2)
N0' .021(3) .026(3) .039(3) -.001(2) -.002(2) .009(3)
C01' .026(4) .032(4) .048(5) -.006(3) .003(3) -.002(3)
C02' .030(4) .033(4) .040(5) -.007(3) .009(3) -.005(3)
O3' .038(3) .039(3) .059(3) -.009(2) .008(2) .010(3)
C04' .034(4) .035(4) .050(5) -.009(3) .004(3) .000(4)
C05' .041(4) .045(5) .042(5) .006(4) .003(4) .000(4)
O51' .077(4) .058(4) .061(4) .014(3) -.015(3) -.019(3)
O52' .046(3) .062(3) .069(4) .015(3) -.007(3) -.012(3)
O01 .030(2) .062(3) .076(4) -.007(2) -.001(2) -.010(3)
O02 .046(3) .166(6) .076(4) .004(3) -.000(3) -.022(4)
O03 .077(3) .069(3) .048(4) .023(3) .015(3) -.008(3)
O04 .075(7) .067(8) .090(9) -.002(5) .006(6) -.003(6)
O05 .34(4) .15(2) .25(3) .08(2) -.07(3) -.05(2)

loop_
_atom_type_symbol
_atom_type_description
_atom_type_oxidation_number
_atom_type_number_in_cell
_atom_type_scat_dispersion_real
_atom_type_scat_dispersion_imag
_atom_type_scat_source
C ? 0 80 .002 .002 'Int Tables Vol IV Tables 2.2B and 2.3.1'
H ? 0 175.2 0 0 'Int Tables Vol IV Tables 2.2B and 2.3.1'
Cu ? 0 4 .263 1.266 'Int Tables Vol IV Tables 2.2B and 2.3.1'
Cl ? 0 8 .132 .159 'Int Tables Vol IV Tables 2.2B and 2.3.1'
N ? 0 32 .004 .003 'Int Tables Vol IV Tables 2.2B and 2.3.1'
O ? 0 31.6 .008 .006 'Int Tables Vol IV Tables 2.2B and 2.3.1'

loop_
_diffrn_attenuator_code
_diffrn_attenuator_scale
? ?

loop_
_geom_angle_atom_site_label_1
_geom_angle_atom_site_label_2
_geom_angle_atom_site_label_3
_geom_angle_site_symmetry_1
_geom_angle_site_symmetry_2
_geom_angle_site_symmetry_3
_geom_angle
_geom_angle_publ_flag
Cl1 Cu N3a . . . 101.38(14) ?
Cl1 Cu N3a' . . . 98.71(13) ?
Cl1 Cu N3b . . . 91.33(13) ?
Cl1 Cu N3b' . . . 95.06(13) ?
N3a Cu N3a' . . . 87.37(18) ?
N3a Cu N3b . . . 90.99(18) ?
N3a Cu N3b' . . . 163.52(18) ?
N3a' Cu N3b . . . 169.96(18) ?
N3a' Cu N3b' . . . 91.41(18) ?
N3b Cu N3b' . . . 87.35(18) ?
C1 N0 C01 . . . 110.7(4) ?
C1 N0 H0 . . . 109.3(5) ?
C01 N0 H0 . . . 107.7(5) ?
N0 C1 C2a . . . 111.2(4) ?
N0 C1 C2b . . . 105.6(4) ?
N0 C1 C2c . . . 104.4(4) ?
C2a C1 C2b . . . 113.4(5) ?
C2a C1 C2c . . . 113.0(4) ?
C2b C1 C2c . . . 108.6(5) ?
C1 C2a N3a . . . 116.7(5) ?
C1 C2a H2aA . . . 109.3(5) ?
C1 C2a H2aB . . . 107.8(5) ?
N3a C2a H2aA . . . 107.9(5) ?
N3a C2a H2aB . . . 107.7(5) ?
H2aA C2a H2aB . . . 107.0(6) ?
Cu N3a C2a . . . 114.9(3) ?
Cu N3a C4a . . . 107.2(3) ?
Cu N3a H3a . . . 105.2(3) ?
C2a N3a C4a . . . 113.0(4) ?
C2a N3a H3a . . . 105.8(4) ?
C4a N3a H3a . . . 110.6(4) ?
N3a C4a C4a' . . . 110.9(5) ?
N3a C4a H4aA . . . 112.0(5) ?
N3a C4a H4aB . . . 106.4(5) ?
C4a' C4a H4aA . . . 110.2(5) ?
C4a' C4a H4aB . . . 111.8(5) ?
H4aA C4a H4aB . . . 105.4(6) ?
C4a C4a' N3a' . . . 107.2(4) ?
C4a C4a' H4a'A . . . 108.1(4) ?
C4a C4a' H4a'B . . . 114.7(5) ?
N3a' C4a' H4a'A . . . 111.0(5) ?
N3a' C4a' H4a'B . . . 109.6(4) ?
H4a'A C4a' H4a'B . . . 106.2(5) ?
Cu N3a' C4a' . . . 108.7(3) ?
Cu N3a' C2a' . . . 117.1(4) ?
Cu N3a' H3a' . . . 105.2(4) ?
C4a' N3a' C2a' . . . 116.8(4) ?
C4a' N3a' H3a' . . . 103.0(5) ?
C2a' N3a' H3a' . . . 104.3(4) ?
N3a' C2a' C1' . . . 114.4(4) ?
N3a' C2a' H2a'A . . . 109.4(5) ?
N3a' C2a' H2a'B . . . 107.2(5) ?
C1' C2a' H2a'A . . . 110.5(5) ?
C1' C2a' H2a'B . . . 108.6(5) ?
H2a'A C2a' H2a'B . . . 106.3(5) ?
C1 C2b N3b . . . 114.8(4) ?
C1 C2b H2bA . . . 107.7(5) ?
C1 C2b H2bB . . . 111.2(5) ?
N3b C2b H2bA . . . 107.8(5) ?
N3b C2b H2bB . . . 109.4(5) ?
H2bA C2b H2bB . . . 105.4(5) ?
Cu N3b C2b . . . 118.0(4) ?
Cu N3b C4b . . . 107.6(3) ?
Cu N3b H3b . . . 94.7(4) ?
C2b N3b C4b . . . 116.6(4) ?
C2b N3b H3b . . . 106.2(4) ?
C4b N3b H3b . . . 111.5(5) ?
N3b C4b C4b' . . . 108.0(5) ?
N3b C4b H4bA . . . 108.5(5) ?
N3b C4b H4bB . . . 107.8(5) ?
C4b' C4b H4bA . . . 112.4(5) ?
C4b' C4b H4bB . . . 111.3(5) ?
H4bA C4b H4bB . . . 108.7(6) ?
C4b C4b' N3b' . . . 110.9(5) ?
C4b C4b' H4b'A . . . 111.2(5) ?
C4b C4b' H4b'B . . . 106.4(6) ?
N3b' C4b' H4b'A . . . 106.5(6) ?
N3b' C4b' H4b'B . . . 112.9(5) ?
H4b'A C4b' H4b'B . . . 109.0(6) ?
Cu N3b' C4b' . . . 106.0(3) ?
Cu N3b' C2b' . . . 114.9(3) ?
Cu N3b' H3b' . . . 109.6(5) ?
C4b' N3b' C2b' . . . 114.0(5) ?
C4b' N3b' H3b' . . . 108.4(5) ?
C2b' N3b' H3b' . . . 103.8(4) ?
N3b' C2b' C1' . . . 116.2(5) ?
N3b' C2b' H2b'A . . . 106.2(5) ?
N3b' C2b' H2b'B . . . 108.4(4) ?
C1' C2b' H2b'A . . . 108.7(5) ?
C1' C2b' H2b'B . . . 110.0(5) ?
H2b'A C2b' H2b'B . . . 106.9(6) ?
C1 C2c N3c . . . 113.8(5) ?
C1 C2c H2cA . . . 110.3(5) ?
C1 C2c H2cB . . . 108.2(5) ?
N3c C2c H2cA . . . 106.7(5) ?
N3c C2c H2cB . . . 104.1(5) ?
H2cA C2c H2cB . . . 113.8(6) ?
C2c N3c C4c . . . 117.3(4) ?
C2c N3c C02 . . . 122.9(4) ?
C4c N3c C02 . . . 118.9(5) ?
N3c C4c C4c' . . . 115.1(5) ?
N3c C4c H4cA . . . 106.3(5) ?
N3c C4c H4cB . . . 108.7(5) ?
C4c' C4c H4cA . . . 112.2(5) ?
C4c' C4c H4cB . . . 109.5(5) ?
H4cA C4c H4cB . . . 104.5(6) ?
C4c C4c' N3c' . . . 116.0(5) ?
C4c C4c' H4c'A . . . 113.4(6) ?
C4c C4c' H4c'B . . . 110.2(5) ?
N3c' C4c' H4c'A . . . 106.7(4) ?
N3c' C4c' H4c'B . . . 103.7(5) ?
H4c'A C4c' H4c'B . . . 106.0(6) ?
C4c' N3c' C2c' . . . 116.8(4) ?
C4c' N3c' C02' . . . 119.2(5) ?
C2c' N3c' C02' . . . 121.3(5) ?
N3c' C2c' C1' . . . 115.3(5) ?
N3c' C2c' H2c'A . . . 111.3(4) ?
N3c' C2c' H2c'B . . . 102.9(5) ?
C1' C2c' H2c'A . . . 103.1(4) ?
C1' C2c' H2c'B . . . 112.6(5) ?
H2c'A C2c' H2c'B . . . 112.1(5) ?
C2a' C1' C2b' . . . 112.6(4) ?
C2a' C1' C2c' . . . 107.5(4) ?
C2a' C1' N0' . . . 107.7(4) ?
C2b' C1' C2c' . . . 113.2(4) ?
C2b' C1' N0' . . . 111.3(4) ?
C2c' C1' N0' . . . 103.9(4) ?
N0 C01 C02 . . . 114.3(5) ?
N0 C01 H01A . . . 112.8(5) ?
N0 C01 H01B . . . 104.3(5) ?
C02 C01 H01A . . . 106.2(5) ?
C02 C01 H01B . . . 106.3(5) ?
H01A C01 H01B . . . 113.0(6) ?
N3c C02 C01 . . . 117.7(5) ?
N3c C02 O2 . . . 123.5(5) ?
C01 C02 O2 . . . 118.7(5) ?
C1' N0' C01' . . . 110.4(4) ?
C1' N0' C04' . . . 117.4(4) ?
C01' N0' C04' . . . 109.1(4) ?
N0' C01' C02' . . . 114.8(5) ?
N0' C01' H01'A . . . 115.5(5) ?
N0' C01' H01'B . . . 104.6(5) ?
C02' C01' H01'A . . . 104.7(6) ?
C02' C01' H01'B . . . 106.2(5) ?
H01'A C01' H01'B . . . 110.7(5) ?
N3c' C02' C01' . . . 117.9(5) ?
N3c' C02' O3' . . . 122.3(5) ?
C01' C02' O3' . . . 119.8(5) ?
N0' C04' C05' . . . 112.2(5) ?
N0' C04' H04'A . . . 107.8(5) ?
N0' C04' H04'B . . . 112.2(6) ?
C05' C04' H04'A . . . 108.1(6) ?
C05' C04' H04'B . . . 109.9(5) ?
H04'A C04' H04'B . . . 106.4(6) ?
C04' C05' O51' . . . 124.8(6) ?
C04' C05' O52' . . . 110.5(6) ?
O51' C05' O52' . . . 124.8(6) ?
C05' O52' H52' . . . 91.4(4) ?
H01a O01 H01b . . . 94.3(3) ?
H02a O02 H02b . . . 98.8(4) ?
H03a O03 H03b . . . 110.8(4) ?

loop_
_geom_bond_atom_site_label_1
_geom_bond_atom_site_label_2
_geom_bond_site_symmetry_1
_geom_bond_site_symmetry_2
_geom_bond_distance
_geom_bond_publ_flag
Cu Cl1 . . 2.472(2) ?
Cu N3a . . 1.967(4) ?
Cu N3a' . . 2.005(5) ?
Cu N3b . . 2.019(5) ?
Cu N3b' . . 1.982(4) ?
N0 C1 . . 1.473(7) ?
N0 C01 . . 1.481(7) ?
N0 H0 . . .820(4) ?
C1 C2a . . 1.546(9) ?
C1 C2b . . 1.539(8) ?
C1 C2c . . 1.519(8) ?
C2a N3a . . 1.481(7) ?
C2a H2aA . . .987(5) ?
C2a H2aB . . .899(5) ?
N3a C4a . . 1.485(8) ?
N3a H3a . . .990(4) ?
C4a C4a' . . 1.520(7) ?
C4a H4aA . . .927(5) ?
C4a H4aB . . .941(6) ?
C4a' N3a' . . 1.493(7) ?
C4a' H4a'A . . 1.009(5) ?
C4a' H4a'B . . 1.014(6) ?
N3a' C2a' . . 1.487(7) ?
N3a' H3a' . . .731(4) ?
C2a' C1' . . 1.541(8) ?
C2a' H2a'A . . .995(6) ?
C2a' H2a'B . . .939(5) ?
C2b N3b . . 1.474(7) ?
C2b H2bA . . .984(6) ?
C2b H2bB . . .967(6) ?
N3b C4b . . 1.479(8) ?
N3b H3b . . .714(4) ?
C4b C4b' . . 1.506(8) ?
C4b H4bA . . .934(6) ?
C4b H4bB . . .944(5) ?
C4b' N3b' . . 1.486(8) ?
C4b' H4b'A . . 1.002(6) ?
C4b' H4b'B . . .868(6) ?
N3b' C2b' . . 1.490(7) ?
N3b' H3b' . . .713(4) ?
C2b' C1' . . 1.540(8) ?
C2b' H2b'A . . .960(5) ?
C2b' H2b'B . . 1.008(6) ?
C2c N3c . . 1.449(7) ?
C2c H2cA . . .905(5) ?
C2c H2cB . . .909(6) ?
N3c C4c . . 1.458(7) ?
N3c C02 . . 1.348(7) ?
C4c C4c' . . 1.515(8) ?
C4c H4cA . . 1.011(6) ?
C4c H4cB . . .959(6) ?
C4c' N3c' . . 1.470(7) ?
C4c' H4c'A . . .933(5) ?
C4c' H4c'B . . .979(6) ?
N3c' C2c' . . 1.458(7) ?
N3c' C02' . . 1.346(8) ?
C2c' C1' . . 1.523(7) ?
C2c' H2c'A . . 1.058(6) ?
C2c' H2c'B . . .976(5) ?
C1' N0' . . 1.486(6) ?
C01 C02 . . 1.514(8) ?
C01 H01A . . 1.015(7) ?
C01 H01B . . .974(6) ?
C02 O2 . . 1.228(8) ?
N0' C01' . . 1.468(8) ?
N0' C04' . . 1.462(7) ?
C01' C02' . . 1.498(8) ?
C01' H01'A . . 1.013(7) ?
C01' H01'B . . 1.037(6) ?
C02' O3' . . 1.242(8) ?
C04' C05' . . 1.504(9) ?
C04' H04'A . . .936(6) ?
C04' H04'B . . 1.021(7) ?
C05' O51' . . 1.190(9) ?
C05' O52' . . 1.313(8) ?
O52' H52' . . 1.248(4) ?
O01 H01a . . .945(4) ?
O01 H01b . . .902(4) ?
O02 H02a . . 1.012(5) ?
O02 H02b . . .950(5) ?
O03 H03a . . .815(4) ?
O03 H03b . . 1.051(5) ?
O04 O04 . '3 665' 1.605(14) ?

loop_
_geom_contact_atom_site_label_1
_geom_contact_atom_site_label_2
_geom_contact_distance
_geom_contact_site_symmetry_1
_geom_contact_site_symmetry_2
_geom_contact_publ_flag
Cu C1 3.253(5) . . ?
Cu C2a 2.918(5) . . ?
Cu C4a 2.792(6) . . ?
Cu C4a' 2.857(6) . . ?
Cu C2a' 2.991(5) . . ?
Cu C2b 3.007(6) . . ?
Cu C4b 2.841(6) . . ?
Cu C4b' 2.786(7) . . ?
Cu C2b' 2.939(5) . . ?
Cu C2c 3.585(6) . . ?
Cu C2c' 3.482(5) . . ?
Cu C1' 3.236(5) . . ?
Cu H2aA 3.2025(12) . . ?
Cu H3a 2.4225(11) . . ?
Cu H4aB 3.0644(11) . . ?
Cu H4a'A 3.2203(11) . . ?
Cu H3a' 2.3076(11) . . ?
Cu H2a'B 3.2716(11) . . ?
Cu H2bA 3.3230(11) . . ?
Cu H3b 2.1958(9) . . ?
Cu H4bB 3.1470(12) . . ?
Cu H4b'A 3.0655(10) . . ?
Cu H3b' 2.3207(10) . . ?
Cu H2b'B 3.2678(12) . . ?
Cu H2cA 3.0234(11) . . ?
Cu H2c'B 2.8867(12) . . ?
Cl1 C2a 3.465(6) . '2 655' ?
Cl1 N3a 3.449(5) . . ?
Cl1 C4a 3.834(6) . '2 655' ?
Cl1 C4a 3.933(6) . . ?
Cl1 C4a' 3.689(6) . '2 655' ?
Cl1 N3a' 3.410(5) . . ?
Cl1 N3b 3.227(5) . . ?
Cl1 C4b' 3.634(7) . . ?
Cl1 N3b' 3.302(5) . . ?
Cl1 N3c 3.883(5) . '2 655' ?
Cl1 C4c' 3.797(7) . '2 655' ?
Cl1 C02 3.676(7) . '2 655' ?
Cl1 O2 3.741(5) . '2 655' ?
Cl1 O05 3.17(3) . '2 655' ?
Cl1 H2aA 2.5990(18) . '2 655' ?
Cl1 H2aB 3.4785(18) . '2 655' ?
Cl1 H3a 3.2135(18) . . ?
Cl1 H4aA 3.3349(19) . '2 655' ?
Cl1 H4aB 3.545(2) . . ?
Cl1 H4a'A 2.8543(17) . '2 655' ?
Cl1 H3a' 3.1038(18) . . ?
Cl1 H3b 2.772(2) . . ?
Cl1 H4b'A 3.146(2) . . ?
Cl1 H3b' 3.156(2) . . ?
Cl1 H4c'B 2.835(2) . '2 655' ?
Cl1 H2c'A 3.602(2) . '2 655' ?
Cl1 H2c'B 3.600(2) . '2 655' ?
Cl1 H01A 3.480(2) . '2 655' ?
Cl1 H01'B 3.527(2) . 2 ?
Cl2 N0 3.372(5) . '1 455' ?
Cl2 C2b 3.643(6) . '3 666' ?
Cl2 N3b 3.664(5) . '3 666' ?
Cl2 C4b 3.598(6) . '3 666' ?
Cl2 C2b' 3.673(7) . . ?
Cl2 C01 3.633(6) . '1 455' ?
Cl2 C02' 3.867(7) . . ?
Cl2 O01 3.173(4) . . ?
Cl2 O02 3.205(6) . 4 ?
Cl2 O05 2.89(3) . '4 455' ?
Cl2 H0 2.620(2) . '1 455' ?
Cl2 H2aB 3.227(2) . '1 455' ?
Cl2 H2bB 3.044(2) . '3 666' ?
Cl2 H3b 3.412(2) . '3 666' ?
Cl2 H4bA 2.8054(19) . '3 666' ?
Cl2 H4bB 3.541(2) . . ?
Cl2 H4b'B 3.533(2) . . ?
Cl2 H2b'A 3.556(2) . . ?
Cl2 H2b'B 2.864(2) . . ?
Cl2 H01A 3.250(2) . '1 455' ?
Cl2 H01'A 3.149(2) . . ?
Cl2 H01a 3.427(2) . . ?
Cl2 H01b 2.322(2) . . ?
Cl2 H02b 3.375(2) . 4 ?
N0 C2a 2.491(8) . . ?
N0 C2b 2.400(7) . . ?
N0 C2c 2.365(7) . . ?
N0 N3c 2.779(6) . . ?
N0 C02 2.515(8) . . ?
N0 O03 2.830(7) . 4 ?
N0 H2aB 2.435(5) . . ?
N0 H2bA 2.625(5) . . ?
N0 H2bB 2.510(5) . . ?
N0 H2cB 2.504(4) . . ?
N0 H01A 2.094(5) . . ?
N0 H01B 1.963(4) . . ?
N0 H03b 1.796(5) . 4 ?
C1 N3a 2.577(8) . . ?
C1 N3b 2.538(7) . . ?
C1 N3c 2.487(7) . . ?
C1 C01 2.431(8) . . ?
C1 C02 2.864(8) . . ?
C1 H0 1.908(5) . . ?
C1 H2aA 2.092(6) . . ?
C1 H2aB 2.012(6) . . ?
C1 H2bA 2.063(5) . . ?
C1 H2bB 2.092(6) . . ?
C1 H2cA 2.021(5) . . ?
C1 H2cB 2.000(6) . . ?
C1 H03b 2.642(6) . 4 ?
C2a C4a 2.473(9) . . ?
C2a C2b 2.578(9) . . ?
C2a C2c 2.556(9) . . ?
C2a C01 2.878(8) . . ?
C2a H0 2.636(6) . . ?
C2a H3a 1.992(6) . . ?
C2a H4aA 2.543(6) . . ?
C2a H2cA 2.694(6) . . ?
C2a H01A 2.660(5) . . ?
N3a C4a' 2.475(7) . . ?
N3a N3a' 2.743(6) . . ?
N3a C2b 2.867(8) . . ?
N3a N3b 2.843(7) . . ?
N3a O01 2.870(5) . '1 655' ?
N3a H2aA 2.017(4) . . ?
N3a H2aB 1.952(4) . . ?
N3a H4aA 2.023(5) . . ?
N3a H4aB 1.970(5) . . ?
C4a N3a' 2.425(7) . . ?
C4a H2aA 2.549(6) . . ?
C4a H2aB 2.700(6) . . ?
C4a H3a 2.054(6) . . ?
C4a H4a'A 2.069(5) . . ?
C4a H4a'B 2.151(5) . . ?
C4a H3a' 2.572(5) . . ?
C4a' C2a' 2.537(8) . . ?
C4a' H4aA 2.036(5) . . ?
C4a' H4aB 2.063(5) . . ?
C4a' H3a' 1.804(5) . . ?
C4a' H2a'A 2.595(5) . . ?
N3a' N3b' 2.854(7) . . ?
N3a' C2c' 2.927(7) . . ?
N3a' C1' 2.546(7) . . ?
N3a' H4a'A 2.080(4) . . ?
N3a' H4a'B 2.067(5) . . ?
N3a' H2a'A 2.046(4) . . ?
N3a' H2a'B 1.980(4) . . ?
C2a' N3b' 2.852(8) . . ?
C2a' C2b' 2.564(9) . . ?
C2a' C2c' 2.472(8) . . ?
C2a' N0' 2.445(7) . . ?
C2a' C04' 2.930(8) . . ?
C2a' H3a' 1.811(5) . . ?
C2a' H2c'A 2.465(5) . . ?
C2a' H04'A 2.463(5) . . ?
C2b C4b 2.513(8) . . ?
C2b C2c 2.484(8) . . ?
C2b H0 2.516(6) . . ?
C2b H3b 1.808(6) . . ?
C2b H4bB 2.630(6) . . ?
C2b H2cB 2.568(6) . . ?
N3b C4b' 2.415(7) . . ?
N3b N3b' 2.763(6) . . ?
N3b C2c 2.991(7) . . ?
N3b H2bA 2.006(4) . . ?
N3b H2bB 2.014(4) . . ?
N3b H4bA 1.984(5) . . ?
N3b H4bB 1.984(4) . . ?
N3b H4b'A 2.696(4) . . ?
C4b N3b' 2.465(7) . . ?
C4b H2bB 2.568(5) . . ?
C4b H3b 1.863(6) . . ?
C4b H4b'A 2.089(5) . . ?
C4b H4b'B 1.939(5) . . ?
C4b' C2b' 2.496(8) . . ?
C4b' H3b 2.575(6) . . ?
C4b' H4bA 2.053(6) . . ?
C4b' H4bB 2.048(6) . . ?
C4b' H3b' 1.839(7) . . ?
C4b' H2b'B 2.569(6) . . ?
N3b' C1' 2.573(7) . . ?
N3b' H4b'A 2.015(4) . . ?
N3b' H4b'B 1.991(5) . . ?
N3b' H2b'A 1.985(4) . . ?
N3b' H2b'B 2.046(4) . . ?
C2b' C2c' 2.558(8) . . ?
C2b' N0' 2.499(7) . . ?
C2b' C01' 2.893(8) . . ?
C2b' H2a'B 2.666(6) . . ?
C2b' H4b'B 2.558(6) . . ?
C2b' H3b' 1.799(5) . . ?
C2b' H01'A 2.682(5) . . ?
C2c C4c 2.483(8) . . ?
C2c C01 2.845(8) . . ?
C2c C02 2.458(8) . . ?
C2c H2aA 2.541(6) . . ?
C2c H4bB 2.573(6) . . ?
C2c H4cA 2.514(5) . . ?
N3c C4c' 2.509(7) . . ?
N3c C01 2.451(7) . . ?
N3c O2 2.270(6) . . ?
N3c H2aA 2.693(5) . . ?
N3c H2cA 1.916(4) . . ?
N3c H2cB 1.889(5) . . ?
N3c H4cA 1.994(5) . . ?
N3c H4cB 1.986(4) . . ?
N3c H4c'B 2.566(4) . . ?
C4c N3c' 2.530(7) . . ?
C4c C02 2.418(8) . . ?
C4c O2 2.749(7) . . ?
C4c H2cA 2.535(5) . . ?
C4c H4c'A 2.071(6) . . ?
C4c H4c'B 2.068(6) . . ?
C4c' C2c' 2.494(8) . . ?
C4c' C02' 2.429(8) . . ?
C4c' O3' 2.742(7) . . ?
C4c' H4cA 2.115(6) . . ?
C4c' H4cB 2.046(6) . . ?
C4c' H2c'B 2.529(6) . . ?
N3c' C1' 2.519(7) . . ?
N3c' N0' 2.795(6) . . ?
N3c' C01' 2.437(7) . . ?
N3c' O3' 2.267(6) . . ?
N3c' H4cA 2.649(5) . . ?
N3c' H4c'A 1.955(4) . . ?
N3c' H4c'B 1.949(4) . . ?
N3c' H2c'A 2.089(5) . . ?
N3c' H2c'B 1.927(5) . . ?
C2c' N0' 2.369(6) . . ?
C2c' C01' 2.816(8) . . ?
C2c' C02' 2.444(9) . . ?
C2c' H4a'A 2.528(6) . . ?
C2c' H2b'B 2.577(6) . . ?
C2c' H4c'B 2.426(5) . . ?
C1' C01' 2.426(8) . . ?
C1' C02' 2.885(9) . . ?
C1' C04' 2.519(7) . . ?
C1' H2a'A 2.107(6) . . ?
C1' H2a'B 2.045(6) . . ?
C1' H2b'A 2.060(6) . . ?
C1' H2b'B 2.109(6) . . ?
C1' H2c'A 2.041(5) . . ?
C1' H2c'B 2.101(5) . . ?
C1' H04'A 2.556(5) . . ?
C01 O2 2.364(7) . . ?
C01 H0 1.898(6) . . ?
C01 H2aB 2.663(6) . . ?
C01 H03b 2.668(6) . 4 ?
C02 H4cB 2.470(6) . . ?
C02 H01A 2.044(6) . . ?
C02 H01B 2.017(6) . . ?
O2 O04 2.664(10) . 4 ?
O2 O04 2.825(9) . '2 645' ?
O2 H3a' 2.331(4) . '2 645' ?
O2 H4cB 2.403(4) . . ?
O2 H01A 2.652(4) . . ?
O2 H01B 2.540(4) . . ?
N0' C02' 2.499(8) . . ?
N0' C05' 2.462(7) . . ?
N0' O51' 2.777(6) . . ?
N0' H2a'A 2.537(5) . . ?
N0' H2b'A 2.487(5) . . ?
N0' H2c'A 2.553(4) . . ?
N0' H01'A 2.112(5) . . ?
N0' H01'B 2.000(5) . . ?
N0' H04'A 1.962(5) . . ?
N0' H04'B 2.076(4) . . ?
N0' H03a 2.585(5) . . ?
C01' O3' 2.374(7) . . ?
C01' C04' 2.386(9) . . ?
C01' H04'B 2.528(6) . . ?
C02' H4c'A 2.459(6) . . ?
C02' H01'A 2.010(6) . . ?
C02' H01'B 2.046(6) . . ?
O3' H3b' 2.332(4) . '2 545' ?
O3' H4c'A 2.399(4) . . ?
O3' H01'A 2.680(4) . . ?
O3' H01'B 2.522(4) . . ?
O3' H02b 2.206(4) . 4 ?
C04' O51' 2.391(8) . . ?
C04' O52' 2.317(7) . . ?
C04' H01'A 2.682(7) . . ?
C04' H01'B 2.539(6) . . ?
C05' H01'B 2.672(7) . . ?
C05' H04'A 2.003(7) . . ?
C05' H04'B 2.085(7) . . ?
C05' H52' 1.834(6) . . ?
O51' O52' 2.218(7) . . ?
O51' H01'B 2.668(5) . . ?
O51' H52' 2.046(5) . . ?
O51' H03a 2.315(5) . . ?
O52' O02 2.613(6) . . ?
O52' H04'A 2.611(4) . . ?
O52' H04'B 2.446(4) . . ?
O01 O03 2.764(6) . 2 ?
O01 H3a 1.977(4) . '1 455' ?
O02 O04 2.862(11) . '3 565' ?
O02 H52' 1.600(4) . . ?
O03 H2c'A 2.449(4) . . ?
O03 H01a 1.868(4) . '2 545' ?
O04 H01B 2.521(9) . '2 655' ?
O04 H02a 1.866(9) . '3 565' ?
O05 H0 2.65(2) . '4 454' ?
O05 H3b 2.41(2) . '2 645' ?
H0 H2aB 2.3558(8) . . ?
H0 H01A 2.2349(6) . . ?
H0 H01B 2.2413(7) . . ?
H0 H03b 2.2490(6) . 4 ?
H2aA H2aB 1.5172(5) . . ?
H2aB H3a 2.1656(7) . . ?
H2aB H01A 2.2114(6) . . ?
H3a H4aB 2.1548(8) . . ?
H3a H2bA 2.3418(9) . . ?
H4aA H4aB 1.4866(5) . . ?
H4aA H4a'A 2.3040(8) . . ?
H4a'A H4a'B 1.6172(4) . . ?
H4a'A H2c'A 2.1166(7) . . ?
H4a'A H2c'B 2.2357(6) . . ?
H4a'B H3a' 2.1186(5) . . ?
H3a' H2a'A 2.2722(5) . . ?
H3a' H2a'B 2.0087(8) . . ?
H2a'A H2a'B 1.5478(4) . . ?
H2a'A H2c'A 2.3333(6) . . ?
H2a'B H04'A 2.0309(7) . . ?
H2bA H2bB 1.5523(4) . . ?
H2bA H3b 2.0124(6) . . ?
H2bB H3b 2.3091(5) . . ?
H3b H4bA 2.1653(6) . . ?
H4bA H4bB 1.5262(4) . . ?
H4bA H4b'A 2.3605(6) . . ?
H4bA H4b'B 2.3049(6) . . ?
H4bB H4b'B 2.2414(5) . . ?
H4bB H2cA 2.2211(5) . . ?
H4bB H2cB 2.3564(6) . . ?
H4b'A H4b'B 1.5242(4) . . ?
H4b'A H3b' 2.0759(6) . . ?
H4b'A H01'B 2.3360(6) . 2 ?
H4b'B H3b' 2.2747(8) . . ?
H3b' H2b'A 2.0287(5) . . ?
H2b'A H2b'B 1.5814(3) . . ?
H2b'A H01'A 2.3505(6) . . ?
H2b'A H04'B 2.3410(6) . . ?
H2b'A H01b 2.3998(6) . . ?
H2cA H2cB 1.5202(5) . . ?
H2cA H2c'B 2.0705(7) . . ?
H2cB H03b 2.2769(6) . 4 ?
H4cA H4cB 1.5582(4) . . ?
H4cB H4c'A 2.2393(7) . . ?
H4c'A H4c'B 1.5270(4) . . ?
H4c'A H04'B 2.3943(8) . '2 545' ?
H4c'B H2c'B 2.3438(8) . . ?
H2c'A H2c'B 1.6874(5) . . ?
H01A H01B 1.6586(6) . . ?
H01'A H01'B 1.6861(4) . . ?
H04'A H04'B 1.5671(4) . . ?
H52' H02a 2.2146(7) . . ?
H52' H02b 2.3651(7) . . ?
H01a H01b 1.3549(4) . . ?
H01a H03b 2.3129(6) . 2 ?
H02a H02b 1.4912(4) . . ?
H03a H03b 1.5425(4) . . ?

loop_
_geom_hbond_atom_site_label_D
_geom_hbond_atom_site_label_H
_geom_hbond_atom_site_label_A
_geom_hbond_site_symmetry_D
_geom_hbond_site_symmetry_H
_geom_hbond_site_symmetry_A
_geom_hbond_distance_DH
_geom_hbond_distance_HA
_geom_hbond_distance_DA
_geom_hbond_angle_DHA
_geom_hbond_publ_flag
? ? ? ? ? ? ? ? ? ? ?

loop_
_geom_torsion_atom_site_label_1
_geom_torsion_atom_site_label_2
_geom_torsion_atom_site_label_3
_geom_torsion_atom_site_label_4
_geom_torsion_site_symmetry_1
_geom_torsion_site_symmetry_2
_geom_torsion_site_symmetry_3
_geom_torsion_site_symmetry_4
_geom_torsion
_geom_torsion_publ_flag
? ? ? ? ? ? ? ? ? ?
